data_7119360
loop_
_publ_author_name
Subhankar
Saha
Gautam
R.
Desiraju

_publ_section_title
;
 Using structural modularity in cocrystals to engineer properties:
 elasticity
;
_journal_name_full Chem.Commun.
_journal_page_first 7676
_journal_volume 52
_journal_year 2016
_chemical_formula_sum 'C9 H6 I2 N O3'
_chemical_formula_weight 429.95
_chemical_name_systematic 'Pyrazine; 3,5-diiodosalicylic acid'
_space_group_crystal_system monoclinic
_space_group_IT_number 15
_space_group_name_Hall '-C 2yc'
_space_group_name_H-M_alt 'C 1 2/c 1'
_symmetry_space_group_name_Hall '-C 2yc'
_symmetry_space_group_name_H-M 'C 1 2/c 1'
_atom_sites_solution_hydrogens geom
_audit_creation_method SHELXL-2014
_audit_update_record
;
2016-05-16 deposited with the CCDC.
2016-05-19 downloaded from the CCDC.
;
_cell_angle_alpha 90
_cell_angle_beta 96.051(8)
_cell_angle_gamma 90
_cell_formula_units_Z 8
_cell_length_a 27.78(3)
_cell_length_b 4.706(4)
_cell_length_c 17.566(16)
_cell_measurement_reflns_used 4171
_cell_measurement_temperature 293(2)
_cell_measurement_theta_max 33.7
_cell_measurement_theta_min 1.8
_cell_volume 2284(4)
_computing_cell_refinement
;
CrystalClear-SM Expert 2.0 rc14 (Rigaku, 2009)
;
_computing_data_collection
;
CrystalClear-SM Expert 2.0 rc14 (Rigaku, 2009)
;
_computing_data_reduction
;
CrystalClear-SM Expert 2.0 rc14 (Rigaku, 2009)
;
_computing_structure_refinement 'SHELXL-14 (Sheldrick, 2014)'
_computing_structure_solution 'SHELXL-14 (Sheldrick, 2014)'
_diffrn_ambient_temperature 293(2)
_diffrn_detector_area_resol_mean 13.6612
_diffrn_measured_fraction_theta_full 1.000
_diffrn_measured_fraction_theta_max 1.000
_diffrn_measurement_device
;
XtaLABmini: Fixed Chi 2 circle
;
_diffrn_measurement_device_type
;
Rigaku Mercury375R (2x2 bin mode)
;
_diffrn_measurement_method 'profile data from \w-scans'
_diffrn_radiation_type MoK\a
_diffrn_radiation_wavelength 0.71073
_diffrn_reflns_av_R_equivalents 0.1433
_diffrn_reflns_av_unetI/netI 0.0859
_diffrn_reflns_Laue_measured_fraction_full 1.000
_diffrn_reflns_Laue_measured_fraction_max 1.000
_diffrn_reflns_limit_h_max 34
_diffrn_reflns_limit_h_min -34
_diffrn_reflns_limit_k_max 5
_diffrn_reflns_limit_k_min -5
_diffrn_reflns_limit_l_max 21
_diffrn_reflns_limit_l_min -21
_diffrn_reflns_number 10048
_diffrn_reflns_point_group_measured_fraction_full 1.000
_diffrn_reflns_point_group_measured_fraction_max 1.000
_diffrn_reflns_theta_full 25.242
_diffrn_reflns_theta_max 25.997
_diffrn_reflns_theta_min 1.474
_exptl_absorpt_coefficient_mu 5.494
_exptl_absorpt_correction_T_max 1.000
_exptl_absorpt_correction_T_min 0.679
_exptl_absorpt_correction_type multi-scan
_exptl_absorpt_process_details 'Jacobson, R. (1998) Private communication'
_exptl_crystal_colour Colorless
_exptl_crystal_density_diffrn 2.501
_exptl_crystal_description Block
_exptl_crystal_F_000 1576
_exptl_crystal_recrystallization_method 'Re-crystallisation from solvent'
_exptl_crystal_size_max 0.120
_exptl_crystal_size_mid 0.110
_exptl_crystal_size_min 0.100
_refine_diff_density_max 1.891
_refine_diff_density_min -1.355
_refine_diff_density_rms 0.295
_refine_ls_extinction_coef .
_refine_ls_extinction_method none
_refine_ls_goodness_of_fit_ref 1.204
_refine_ls_hydrogen_treatment constr
_refine_ls_matrix_type full
_refine_ls_number_parameters 136
_refine_ls_number_reflns 2243
_refine_ls_number_restraints 0
_refine_ls_restrained_S_all 1.204
_refine_ls_R_factor_all 0.0460
_refine_ls_R_factor_gt 0.0417
_refine_ls_shift/su_max 0.000
_refine_ls_shift/su_mean 0.000
_refine_ls_structure_factor_coef Fsqd
_refine_ls_weighting_details 'w=1/[\s^2^(Fo^2^)+(0.0822P)^2^+0.0970P] where P=(Fo^2^+2Fc^2^)/3'
_refine_ls_weighting_scheme calc
_refine_ls_wR_factor_gt 0.1231
_refine_ls_wR_factor_ref 0.1541
_reflns_Friedel_coverage 0.000
_reflns_Friedel_fraction_full .
_reflns_Friedel_fraction_max .
_reflns_number_gt 2108
_reflns_number_total 2243
_reflns_threshold_expression 'I > 2\s(I)'
_cod_data_source_file c6cc03226e5.cif
_cod_data_source_block E5
_cod_database_code 7119360
_shelx_space_group_comment
;
The symmetry employed for this shelxl refinement is uniquely defined
by the following loop, which should always be used as a source of
symmetry information in preference to the above space-group names.
They are only intended as comments.
;
_shelx_estimated_absorpt_t_min 0.558
_shelx_estimated_absorpt_t_max 0.610
_shelxl_version_number 2014-3
_solvent_exptl_crystal_recrystallization_method MeOH

loop_
_space_group_symop_operation_xyz
'x, y, z'
'-x, y, -z+1/2'
'x+1/2, y+1/2, z'
'-x+1/2, y+1/2, -z+1/2'
'-x, -y, -z'
'x, -y, z-1/2'
'-x+1/2, -y+1/2, -z'
'x+1/2, -y+1/2, z-1/2'

loop_
_atom_site_label
_atom_site_type_symbol
_atom_site_fract_x
_atom_site_fract_y
_atom_site_fract_z
_atom_site_U_iso_or_equiv
_atom_site_adp_type
_atom_site_occupancy
_atom_site_site_symmetry_order
_atom_site_calc_flag
_atom_site_refinement_flags_posn
_atom_site_refinement_flags_adp
_atom_site_refinement_flags_occupancy
_atom_site_disorder_assembly
_atom_site_disorder_group
C001 C -0.1789(2) -1.2489(14) 0.3249(3) 0.0192(12) Uani 1 1 d . . . . .
C004 C -0.1119(2) -0.9303(12) 0.3153(4) 0.0191(12) Uani 1 1 d . . . . .
C005 C -0.1091(2) -1.0170(12) 0.2387(3) 0.0201(12) Uani 1 1 d . . . . .
C007 C -0.1773(2) -1.3314(12) 0.2486(4) 0.0197(12) Uani 1 1 d . . . . .
H007 H -0.1994 -1.4630 0.2261 0.024 Uiso 1 1 calc R U . . .
C008 C -0.1470(2) -1.0507(12) 0.3564(4) 0.0195(12) Uani 1 1 d . . . . .
H008 H -0.1487 -0.9941 0.4067 0.023 Uiso 1 1 calc R U . . .
C009 C -0.1423(2) -1.2146(13) 0.2068(3) 0.0208(12) Uani 1 1 d . . . . .
C010 C -0.0784(2) -0.7100(12) 0.3483(3) 0.0187(12) Uani 1 1 d . . . . .
C013 C 0.0056(2) -0.1121(13) 0.4316(4) 0.0201(12) Uani 1 1 d . . . . .
H013 H 0.0102 -0.1847 0.3837 0.024 Uiso 1 1 calc R U . . .
C015 C 0.0344(2) 0.1102(13) 0.4610(4) 0.0204(12) Uani 1 1 d . . . . .
H015 H 0.0582 0.1816 0.4328 0.024 Uiso 1 1 calc R U . . .
N1 N -0.02852(19) -0.2251(10) 0.4703(3) 0.0184(10) Uani 1 1 d . . . . .
O1 O -0.04630(19) -0.6094(10) 0.3135(3) 0.0284(11) Uani 1 1 d . . . . .
O2 O -0.08535(16) -0.6365(9) 0.4184(3) 0.0219(9) Uani 1 1 d . . . . .
H2 H -0.0657 -0.5139 0.4337 0.033 Uiso 1 1 calc R U . . .
O3 O -0.07475(18) -0.9147(10) 0.1970(3) 0.0270(10) Uani 1 1 d . . . . .
H3 H -0.0577 -0.8008 0.2229 0.040 Uiso 1 1 calc R U . . .
I1 I -0.14361(2) -1.32258(9) 0.09006(2) 0.0269(2) Uani 1 1 d . . . . .
I2 I -0.23134(2) -1.42379(10) 0.38907(2) 0.0282(2) Uani 1 1 d . . . . .

loop_
_atom_site_aniso_label
_atom_site_aniso_U_11
_atom_site_aniso_U_22
_atom_site_aniso_U_33
_atom_site_aniso_U_23
_atom_site_aniso_U_13
_atom_site_aniso_U_12
C001 0.019(3) 0.026(3) 0.014(3) -0.002(2) 0.006(2) -0.001(3)
C004 0.017(3) 0.024(3) 0.015(3) 0.000(2) -0.003(2) 0.001(2)
C005 0.023(3) 0.022(3) 0.016(3) 0.007(2) 0.004(2) 0.005(3)
C007 0.014(3) 0.024(3) 0.021(3) -0.005(2) 0.000(2) 0.000(2)
C008 0.015(3) 0.027(3) 0.017(3) 0.000(2) 0.002(2) 0.005(2)
C009 0.019(3) 0.030(3) 0.014(3) 0.000(2) 0.002(2) 0.004(2)
C010 0.018(3) 0.017(2) 0.021(3) 0.000(2) 0.001(2) 0.000(2)
C013 0.019(3) 0.023(3) 0.018(3) -0.002(2) 0.005(2) 0.003(2)
C015 0.017(3) 0.026(3) 0.018(3) -0.001(2) 0.003(2) 0.001(2)
N1 0.018(3) 0.022(2) 0.015(2) -0.002(2) 0.003(2) -0.002(2)
O1 0.025(3) 0.039(2) 0.021(2) 0.001(2) 0.001(2) -0.011(2)
O2 0.021(2) 0.0244(19) 0.020(2) -0.0064(17) 0.0007(18) -0.0063(18)
O3 0.028(3) 0.041(2) 0.014(2) -0.0036(18) 0.0079(19) -0.004(2)
I1 0.0282(4) 0.0367(3) 0.0158(3) -0.00672(15) 0.0021(2) 0.00137(17)
I2 0.0211(3) 0.0386(3) 0.0256(3) 0.00241(16) 0.0063(2) -0.00594(17)

loop_
_atom_type_symbol
_atom_type_description
_atom_type_scat_dispersion_real
_atom_type_scat_dispersion_imag
_atom_type_scat_source
C C 0.0033 0.0016 'International Tables Vol C Tables 4.2.6.8 and 6.1.1.4'
H H 0.0000 0.0000 'International Tables Vol C Tables 4.2.6.8 and 6.1.1.4'
N N 0.0061 0.0033 'International Tables Vol C Tables 4.2.6.8 and 6.1.1.4'
O O 0.0106 0.0060 'International Tables Vol C Tables 4.2.6.8 and 6.1.1.4'
I I -0.4742 1.8119 'International Tables Vol C Tables 4.2.6.8 and 6.1.1.4'

loop_
_geom_angle_atom_site_label_1
_geom_angle_atom_site_label_2
_geom_angle_atom_site_label_3
_geom_angle
_geom_angle_site_symmetry_1
_geom_angle_site_symmetry_3
C008 C001 C007 119.5(6) . .
C008 C001 I2 120.6(5) . .
C007 C001 I2 119.9(5) . .
C008 C004 C005 119.1(6) . .
C008 C004 C010 122.0(6) . .
C005 C004 C010 118.8(6) . .
O3 C005 C009 119.9(5) . .
O3 C005 C004 121.6(6) . .
C009 C005 C004 118.5(6) . .
C009 C007 C001 119.4(6) . .
C009 C007 H007 120.3 . .
C001 C007 H007 120.3 . .
C001 C008 C004 122.0(6) . .
C001 C008 H008 119.0 . .
C004 C008 H008 119.0 . .
C005 C009 C007 121.6(6) . .
C005 C009 I1 119.8(4) . .
C007 C009 I1 118.4(5) . .
O1 C010 O2 123.5(6) . .
O1 C010 C004 122.5(6) . .
O2 C010 C004 114.0(5) . .
N1 C013 C015 121.7(6) . .
N1 C013 H013 119.2 . .
C015 C013 H013 119.2 . .
N1 C015 C013 121.2(6) 5_556 .
N1 C015 H015 119.4 5_556 .
C013 C015 H015 119.4 . .
C013 N1 C015 117.1(5) . 5_556
C010 O2 H2 109.5 . .
C005 O3 H3 109.5 . .

loop_
_geom_bond_atom_site_label_1
_geom_bond_atom_site_label_2
_geom_bond_distance
_geom_bond_site_symmetry_2
C001 C008 1.363(9) .
C001 C007 1.401(9) .
C001 I2 2.101(6) .
C004 C008 1.392(9) .
C004 C005 1.416(8) .
C004 C010 1.471(8) .
C005 O3 1.351(8) .
C005 C009 1.385(9) .
C007 C009 1.391(9) .
C007 H007 0.9300 .
C008 H008 0.9300 .
C009 I1 2.109(6) .
C010 O1 1.229(8) .
C010 O2 1.312(8) .
C013 N1 1.334(8) .
C013 C015 1.383(9) .
C013 H013 0.9300 .
C015 N1 1.347(8) 5_556
C015 H015 0.9300 .
N1 C015 1.347(8) 5_556
O2 H2 0.8200 .
O3 H3 0.8200 .

loop_
_geom_torsion_atom_site_label_1
_geom_torsion_atom_site_label_2
_geom_torsion_atom_site_label_3
_geom_torsion_atom_site_label_4
_geom_torsion
_geom_torsion_site_symmetry_1
_geom_torsion_site_symmetry_2
_geom_torsion_site_symmetry_3
_geom_torsion_site_symmetry_4
C008 C004 C005 O3 -177.7(5) . . . .
C010 C004 C005 O3 3.9(9) . . . .
C008 C004 C005 C009 1.5(9) . . . .
C010 C004 C005 C009 -176.9(5) . . . .
C008 C001 C007 C009 1.6(9) . . . .
I2 C001 C007 C009 -179.8(5) . . . .
C007 C001 C008 C004 -1.3(9) . . . .
I2 C001 C008 C004 -179.8(4) . . . .
C005 C004 C008 C001 -0.3(9) . . . .
C010 C004 C008 C001 178.1(6) . . . .
O3 C005 C009 C007 178.0(5) . . . .
C004 C005 C009 C007 -1.1(9) . . . .
O3 C005 C009 I1 -6.4(8) . . . .
C004 C005 C009 I1 174.5(4) . . . .
C001 C007 C009 C005 -0.4(9) . . . .
C001 C007 C009 I1 -176.1(5) . . . .
C008 C004 C010 O1 177.5(6) . . . .
C005 C004 C010 O1 -4.2(9) . . . .
C008 C004 C010 O2 -1.1(8) . . . .
C005 C004 C010 O2 177.3(5) . . . .
N1 C013 C015 N1 -1.1(10) . . . 5_556
C015 C013 N1 C015 1.1(10) . . . 5_556
